data_4505981
loop_
_publ_author_name
'Li, Dong-Sheng'
'Zhang, Peng'
'Zhao, Jun'
'Fang, Zi-Fan'
'Du, Miao'
'Zou, Kun'
'Mu, Yi-Qiang'

_publ_section_title
;
 Two Unique Entangling CdII-Coordination Frameworks Constructed by Square
 Cd4-Building Blocks and Auxiliary N,N&#x2032;-Donor Ligands
;
_journal_issue 4
_journal_name_full 'Crystal Growth &amp; Design'
_journal_page_first 1697
_journal_paper_doi 10.1021/cg300036y
_journal_volume 12
_journal_year 2012
_chemical_formula_sum 'C14 H14 Cd N4 O5'
_chemical_formula_weight 430.69
_chemical_name_systematic
; 
 ? 
;
_space_group_IT_number 82
_symmetry_cell_setting tetragonal
_symmetry_space_group_name_Hall 'I -4'
_symmetry_space_group_name_H-M 'I -4'
_atom_sites_solution_hydrogens geom
_atom_sites_solution_primary direct
_atom_sites_solution_secondary difmap
_audit_creation_method SHELXL-97
_cell_angle_alpha 90.00
_cell_angle_beta 90.00
_cell_angle_gamma 90.00
_cell_formula_units_Z 8
_cell_length_a 18.795(12)
_cell_length_b 18.795(12)
_cell_length_c 9.100(8)
_cell_measurement_temperature 296(2)
_cell_volume 3215(4)
_computing_structure_refinement 'SHELXL-97 (Sheldrick, 1997)'
_computing_structure_solution 'SHELXS-97 (Sheldrick, 1990)'
_diffrn_ambient_temperature 296(2)
_diffrn_measured_fraction_theta_full 0.998
_diffrn_measured_fraction_theta_max 0.998
_diffrn_radiation_monochromator graphite
_diffrn_radiation_source 'fine-focus sealed tube'
_diffrn_radiation_type MoK\a
_diffrn_radiation_wavelength 0.71073
_diffrn_reflns_av_R_equivalents 0.0780
_diffrn_reflns_av_sigmaI/netI 0.0487
_diffrn_reflns_limit_h_max 24
_diffrn_reflns_limit_h_min -24
_diffrn_reflns_limit_k_max 24
_diffrn_reflns_limit_k_min -24
_diffrn_reflns_limit_l_max 11
_diffrn_reflns_limit_l_min -11
_diffrn_reflns_number 16720
_diffrn_reflns_theta_full 27.19
_diffrn_reflns_theta_max 27.19
_diffrn_reflns_theta_min 3.07
_exptl_absorpt_coefficient_mu 1.391
_exptl_absorpt_correction_T_max 0.779
_exptl_absorpt_correction_T_min 0.733
_exptl_absorpt_correction_type multi-scan
_exptl_crystal_density_diffrn 1.780
_exptl_crystal_density_method 'not measured'
_exptl_crystal_F_000 1712
_exptl_crystal_size_max 0.23
_exptl_crystal_size_mid 0.21
_exptl_crystal_size_min 0.18
_refine_diff_density_max 0.997
_refine_diff_density_min -0.832
_refine_diff_density_rms 0.080
_refine_ls_abs_structure_details 'Flack H D (1983), Acta Cryst. A39, 876-881'
_refine_ls_abs_structure_Flack 0.00(5)
_refine_ls_extinction_method none
_refine_ls_goodness_of_fit_ref 1.048
_refine_ls_hydrogen_treatment mixed
_refine_ls_matrix_type full
_refine_ls_number_parameters 232
_refine_ls_number_reflns 3574
_refine_ls_number_restraints 3
_refine_ls_restrained_S_all 1.049
_refine_ls_R_factor_all 0.0344
_refine_ls_R_factor_gt 0.0332
_refine_ls_shift/su_max 0.068
_refine_ls_shift/su_mean 0.003
_refine_ls_structure_factor_coef Fsqd
_refine_ls_weighting_details 'calc w=1/[\s^2^(Fo^2^)+(0.0407P)^2^+0.0000P] where P=(Fo^2^+2Fc^2^)/3'
_refine_ls_weighting_scheme calc
_refine_ls_wR_factor_gt 0.0814
_refine_ls_wR_factor_ref 0.0827
_reflns_number_gt 3456
_reflns_number_total 3574
_reflns_threshold_expression >2sigma(I)
_cod_data_source_file cg300036y_si_004.cif
_cod_data_source_block z
_cod_depositor_comments
;
The following automatic conversions were performed:

'_symmetry_cell_setting' value 'Tetragonal' changed to 'tetragonal'
according to /home/saulius/struct/CIF-dictionaries/cif_core.dic
dictionary named 'cif_core.dic' version 2.4.1 from
2010-06-29.

'_exptl_absorpt_correction_type' value 'Multi-scan'
changed to 'multi-scan' according to
/home/saulius/struct/CIF-dictionaries/cif_core.dic dictionary named
'cif_core.dic' version 2.4.1 from 2010-06-29.

Automatic conversion script
Id: cif_fix_values 1715 2011-07-08 13:25:40Z adriana 
;
_cod_original_sg_symbol_H-M I-4
_cod_database_code 4505981

loop_
_symmetry_equiv_pos_as_xyz
'x, y, z'
'y, -x, -z'
'-x, -y, z'
'-y, x, -z'
'x+1/2, y+1/2, z+1/2'
'y+1/2, -x+1/2, -z+1/2'
'-x+1/2, -y+1/2, z+1/2'
'-y+1/2, x+1/2, -z+1/2'

loop_
_atom_site_label
_atom_site_type_symbol
_atom_site_fract_x
_atom_site_fract_y
_atom_site_fract_z
_atom_site_U_iso_or_equiv
_atom_site_adp_type
_atom_site_occupancy
_atom_site_symmetry_multiplicity
_atom_site_calc_flag
_atom_site_refinement_flags
_atom_site_disorder_assembly
_atom_site_disorder_group
Cd1 Cd 0.704889(14) 0.148065(14) 0.18152(3) 0.03447(9) Uani 1 1 d . . .
O4 O 0.36224(15) 0.23737(19) 0.0690(3) 0.0460(7) Uani 1 1 d . . .
N1 N 0.58642(16) 0.17325(17) 0.2052(4) 0.0348(7) Uani 1 1 d . . .
N2 N 0.47166(18) 0.19231(19) 0.2554(4) 0.0365(7) Uani 1 1 d . . .
N3 N 0.80684(18) 0.13596(19) 0.0510(4) 0.0393(7) Uani 1 1 d . . .
C4 C 0.5355(2) 0.1715(2) 0.3066(5) 0.0369(8) Uani 1 1 d . B .
O1 O 0.65976(15) 0.18860(18) -0.0571(3) 0.0471(7) Uani 1 1 d . . .
N4 N 0.87888(18) 0.13336(19) -0.1398(4) 0.0409(8) Uani 1 1 d . . .
C8 C 0.8146(2) 0.1167(2) -0.0873(4) 0.0369(8) Uani 1 1 d . . .
H8 H 0.7794 0.0941 -0.1419 0.044 Uiso 1 1 calc R . .
O2 O 0.56241(17) 0.2217(2) -0.1749(4) 0.0579(9) Uani 1 1 d . . .
O3 O 0.43626(17) 0.2396(2) -0.1199(3) 0.0572(9) Uani 1 1 d . . .
C5 C 0.4231(2) 0.2299(2) 0.0158(5) 0.0374(8) Uani 1 1 d . . .
C3 C 0.4824(2) 0.2073(2) 0.1103(4) 0.0309(7) Uani 1 1 d . . .
C10 C 0.9152(2) 0.1645(3) -0.0281(7) 0.0575(13) Uani 1 1 d . . .
H10 H 0.9618 0.1812 -0.0319 0.069 Uiso 1 1 calc R . .
C2 C 0.5542(2) 0.1948(2) 0.0791(4) 0.0322(7) Uani 1 1 d . . .
C1 C 0.5949(2) 0.2018(2) -0.0577(4) 0.0382(9) Uani 1 1 d . . .
C12 C 0.9549(2) 0.0590(2) -0.2967(5) 0.0457(10) Uani 1 1 d . . .
C9 C 0.8716(3) 0.1670(3) 0.0893(6) 0.0577(13) Uani 1 1 d . . .
H9 H 0.8827 0.1863 0.1806 0.069 Uiso 1 1 calc R . .
C14 C 1.0268(3) 0.0676(3) -0.2986(8) 0.0624(14) Uani 1 1 d . . .
H14 H 1.0459 0.1133 -0.2988 0.075 Uiso 1 1 calc R . .
C11 C 0.9046(2) 0.1217(3) -0.2891(5) 0.0479(11) Uani 1 1 d . . .
H11A H 0.9290 0.1641 -0.3231 0.057 Uiso 1 1 calc R . .
H11B H 0.8645 0.1133 -0.3537 0.057 Uiso 1 1 calc R . .
C13 C 0.9279(2) -0.0095(3) -0.3002(8) 0.0632(14) Uani 1 1 d . . .
H13 H 0.8789 -0.0165 -0.3037 0.076 Uiso 1 1 calc R . .
O5 O 0.74415(17) 0.26685(16) 0.2080(4) 0.0457(7) Uani 1 1 d D . .
H5A H 0.7404 0.2876 0.1291 0.069 Uiso 1 1 calc RD . .
C6 C 0.5483(3) 0.1479(4) 0.4622(5) 0.0628(15) Uani 1 1 d . . .
H6A H 0.5991 0.1492 0.4812 0.075 Uiso 1 1 calc R A 1
H6B H 0.5259 0.1818 0.5279 0.075 Uiso 1 1 calc R A 1
C7A C 0.5225(8) 0.0786(8) 0.4961(16) 0.095(5) Uani 0.589(16) 1 d P B 1
H7AA H 0.5328 0.0678 0.5970 0.142 Uiso 0.589(16) 1 calc PR B 1
H7AB H 0.5454 0.0443 0.4337 0.142 Uiso 0.589(16) 1 calc PR B 1
H7AC H 0.4720 0.0770 0.4805 0.142 Uiso 0.589(16) 1 calc PR B 1
C7B C 0.4880(7) 0.1282(10) 0.5506(13) 0.060(5) Uani 0.411(16) 1 d P B 2
H7BA H 0.5040 0.1140 0.6464 0.090 Uiso 0.411(16) 1 calc PR B 2
H7BB H 0.4634 0.0893 0.5048 0.090 Uiso 0.411(16) 1 calc PR B 2
H7BC H 0.4565 0.1681 0.5597 0.090 Uiso 0.411(16) 1 calc PR B 2
H5B H 0.7841(17) 0.247(3) 0.220(6) 0.090 Uiso 1 1 d D . .

loop_
_atom_site_aniso_label
_atom_site_aniso_U_11
_atom_site_aniso_U_22
_atom_site_aniso_U_33
_atom_site_aniso_U_23
_atom_site_aniso_U_13
_atom_site_aniso_U_12
Cd1 0.03516(15) 0.03369(15) 0.03457(14) 0.00281(11) -0.00103(12) 0.00190(11)
O4 0.0268(13) 0.071(2) 0.0408(15) 0.0184(14) 0.0014(12) 0.0095(13)
N1 0.0321(15) 0.0373(16) 0.0350(18) 0.0034(13) -0.0038(14) -0.0004(12)
N2 0.0313(16) 0.048(2) 0.0298(15) 0.0058(14) -0.0004(13) 0.0010(14)
N3 0.0327(16) 0.0432(18) 0.0421(19) -0.0044(16) -0.0036(15) 0.0024(14)
C4 0.0342(18) 0.049(2) 0.0274(16) 0.0031(18) -0.0025(16) 0.0004(15)
O1 0.0337(14) 0.067(2) 0.0407(16) 0.0068(15) 0.0044(13) 0.0033(13)
N4 0.0358(17) 0.0408(18) 0.046(2) 0.0023(15) 0.0023(14) 0.0044(14)
C8 0.036(2) 0.040(2) 0.035(2) -0.0028(16) -0.0041(16) 0.0018(16)
O2 0.0436(16) 0.096(3) 0.0343(15) 0.0211(18) 0.0004(15) 0.0001(16)
O3 0.0420(17) 0.094(3) 0.0357(16) 0.0246(17) -0.0038(13) 0.0057(17)
C5 0.0334(18) 0.039(2) 0.039(2) 0.0065(17) -0.0057(16) -0.0007(16)
C3 0.0302(18) 0.0313(17) 0.0312(18) 0.0038(15) -0.0013(15) -0.0006(14)
C10 0.033(2) 0.066(3) 0.073(3) -0.014(3) -0.002(2) -0.008(2)
C2 0.0329(18) 0.0330(18) 0.0306(18) 0.0023(14) 0.0015(15) -0.0017(14)
C1 0.038(2) 0.045(2) 0.031(2) 0.0084(17) 0.0028(17) -0.0041(17)
C12 0.048(2) 0.050(2) 0.039(2) 0.0085(19) 0.0027(19) 0.0077(18)
C9 0.046(3) 0.068(3) 0.060(3) -0.021(3) -0.015(2) 0.000(2)
C14 0.045(2) 0.049(2) 0.093(4) -0.007(3) 0.001(3) -0.0020(19)
C11 0.046(2) 0.048(2) 0.050(3) 0.012(2) 0.006(2) 0.0071(19)
C13 0.037(2) 0.055(3) 0.097(4) 0.011(3) 0.001(3) 0.0004(19)
O5 0.0532(17) 0.0373(15) 0.047(2) -0.0011(13) 0.0021(14) 0.0026(13)
C6 0.046(2) 0.108(5) 0.034(2) 0.022(3) -0.002(2) 0.004(3)
C7A 0.090(9) 0.104(10) 0.090(9) 0.062(8) 0.000(7) -0.002(8)
C7B 0.052(7) 0.102(11) 0.027(5) 0.016(6) 0.009(5) 0.005(7)

loop_
_atom_type_symbol
_atom_type_description
_atom_type_scat_dispersion_real
_atom_type_scat_dispersion_imag
_atom_type_scat_source
C C 0.0033 0.0016 'International Tables Vol C Tables 4.2.6.8 and 6.1.1.4'
H H 0.0000 0.0000 'International Tables Vol C Tables 4.2.6.8 and 6.1.1.4'
N N 0.0061 0.0033 'International Tables Vol C Tables 4.2.6.8 and 6.1.1.4'
O O 0.0106 0.0060 'International Tables Vol C Tables 4.2.6.8 and 6.1.1.4'
Cd Cd -0.8075 1.2024 'International Tables Vol C Tables 4.2.6.8 and 6.1.1.4'

loop_
_geom_angle_atom_site_label_1
_geom_angle_atom_site_label_2
_geom_angle_atom_site_label_3
_geom_angle
_geom_angle_site_symmetry_1
_geom_angle_site_symmetry_3
N3 Cd1 N1 153.34(12) . .
N3 Cd1 N2 96.76(13) . 6
N1 Cd1 N2 94.46(12) . 6
N3 Cd1 O4 106.10(13) . 6
N1 Cd1 O4 100.27(12) . 6
N2 Cd1 O4 73.17(11) 6 6
N3 Cd1 O5 83.35(12) . .
N1 Cd1 O5 95.68(11) . .
N2 Cd1 O5 156.51(12) 6 .
O4 Cd1 O5 84.19(11) 6 .
N3 Cd1 O1 81.94(12) . .
N1 Cd1 O1 71.48(11) . .
N2 Cd1 O1 118.82(12) 6 .
O4 Cd1 O1 165.27(11) 6 .
O5 Cd1 O1 84.53(12) . .
C5 O4 Cd1 114.7(3) . 8_545
C4 N1 C2 105.8(3) . .
C4 N1 Cd1 139.5(3) . .
C2 N1 Cd1 114.6(2) . .
C4 N2 C3 105.2(4) . .
C4 N2 Cd1 143.6(3) . 8_545
C3 N2 Cd1 111.1(3) . 8_545
C8 N3 C9 104.9(4) . .
C8 N3 Cd1 128.4(3) . .
C9 N3 Cd1 124.4(3) . .
N1 C4 N2 113.2(3) . .
N1 C4 C6 123.1(4) . .
N2 C4 C6 123.7(4) . .
C1 O1 Cd1 113.9(3) . .
C8 N4 C10 106.8(4) . .
C8 N4 C11 126.7(4) . .
C10 N4 C11 126.5(4) . .
N3 C8 N4 112.1(4) . .
N3 C8 H8 123.9 . .
N4 C8 H8 123.9 . .
O4 C5 O3 122.5(4) . .
O4 C5 C3 120.0(4) . .
O3 C5 C3 117.4(4) . .
N2 C3 C2 107.7(3) . .
N2 C3 C5 120.8(4) . .
C2 C3 C5 131.4(4) . .
C9 C10 N4 107.6(4) . .
C9 C10 H10 126.2 . .
N4 C10 H10 126.2 . .
N1 C2 C3 108.0(3) . .
N1 C2 C1 120.7(3) . .
C3 C2 C1 131.3(3) . .
O1 C1 O2 121.9(4) . .
O1 C1 C2 119.3(4) . .
O2 C1 C2 118.8(4) . .
C14 C12 C13 118.3(4) . .
C14 C12 C11 121.8(5) . .
C13 C12 C11 119.8(4) . .
C10 C9 N3 108.6(4) . .
C10 C9 H9 125.7 . .
N3 C9 H9 125.7 . .
C12 C14 C13 121.1(5) . 3_755
C12 C14 H14 119.5 . .
C13 C14 H14 119.5 3_755 .
N4 C11 C12 111.5(4) . .
N4 C11 H11A 109.3 . .
C12 C11 H11A 109.3 . .
N4 C11 H11B 109.3 . .
C12 C11 H11B 109.3 . .
H11A C11 H11B 108.0 . .
C12 C13 C14 120.5(5) . 3_755
C12 C13 H13 119.7 . .
C14 C13 H13 119.7 3_755 .
Cd1 O5 H5A 109.5 . .
Cd1 O5 H5B 83(5) . .
H5A O5 H5B 113.4 . .
C7A C6 C7B 51.3(8) . .
C7A C6 C4 114.8(7) . .
C7B C6 C4 118.5(6) . .
C7A C6 H6A 108.6 . .
C7B C6 H6A 132.9 . .
C4 C6 H6A 108.6 . .
C7A C6 H6B 108.6 . .
C7B C6 H6B 58.8 . .
C4 C6 H6B 108.6 . .
H6A C6 H6B 107.5 . .
C6 C7A H7AA 109.5 . .
C6 C7A H7AB 109.5 . .
H7AA C7A H7AB 109.5 . .
C6 C7A H7AC 109.5 . .
H7AA C7A H7AC 109.5 . .
H7AB C7A H7AC 109.5 . .
C6 C7B H7BA 109.5 . .
C6 C7B H7BB 109.5 . .
H7BA C7B H7BB 109.5 . .
C6 C7B H7BC 109.5 . .
H7BA C7B H7BC 109.5 . .
H7BB C7B H7BC 109.5 . .

loop_
_geom_bond_atom_site_label_1
_geom_bond_atom_site_label_2
_geom_bond_distance
_geom_bond_site_symmetry_2
Cd1 N3 2.266(4) .
Cd1 N1 2.286(3) .
Cd1 N2 2.334(4) 6
Cd1 O4 2.359(4) 6
Cd1 O5 2.364(3) .
Cd1 O1 2.452(4) .
O4 C5 1.249(5) .
O4 Cd1 2.359(4) 8_545
N1 C4 1.329(5) .
N1 C2 1.359(5) .
N2 C4 1.346(5) .
N2 C3 1.366(5) .
N2 Cd1 2.334(4) 8_545
N3 C8 1.318(5) .
N3 C9 1.393(5) .
C4 C6 1.503(6) .
O1 C1 1.243(5) .
N4 C8 1.337(5) .
N4 C10 1.358(6) .
N4 C11 1.459(6) .
C8 H8 0.9300 .
O2 C1 1.285(5) .
O3 C5 1.273(5) .
C5 C3 1.471(5) .
C3 C2 1.398(5) .
C10 C9 1.348(8) .
C10 H10 0.9300 .
C2 C1 1.468(5) .
C12 C14 1.362(6) .
C12 C13 1.383(7) .
C12 C11 1.512(6) .
C9 H9 0.9300 .
C14 C13 1.385(7) 3_755
C14 H14 0.9300 .
C11 H11A 0.9700 .
C11 H11B 0.9700 .
C13 C14 1.385(7) 3_755
C13 H13 0.9300 .
O5 H5A 0.8200 .
O5 H5B 0.846(10) .
C6 C7A 1.424(14) .
C6 C7B 1.439(13) .
C6 H6A 0.9700 .
C6 H6B 0.9700 .
C7A H7AA 0.9600 .
C7A H7AB 0.9600 .
C7A H7AC 0.9600 .
C7B H7BA 0.9600 .
C7B H7BB 0.9600 .
C7B H7BC 0.9600 .

loop_
_geom_torsion_atom_site_label_1
_geom_torsion_atom_site_label_2
_geom_torsion_atom_site_label_3
_geom_torsion_atom_site_label_4
_geom_torsion
_geom_torsion_site_symmetry_1
_geom_torsion_site_symmetry_4
N3 Cd1 N1 C4 174.4(4) . .
N2 Cd1 N1 C4 59.6(4) 6 .
O4 Cd1 N1 C4 -14.1(4) 6 .
O5 Cd1 N1 C4 -99.2(4) . .
O1 Cd1 N1 C4 178.6(4) . .
N3 Cd1 N1 C2 -2.7(4) . .
N2 Cd1 N1 C2 -117.4(3) 6 .
O4 Cd1 N1 C2 168.9(3) 6 .
O5 Cd1 N1 C2 83.8(3) . .
O1 Cd1 N1 C2 1.5(3) . .
N1 Cd1 N3 C8 -31.1(5) . .
N2 Cd1 N3 C8 83.2(4) 6 .
O4 Cd1 N3 C8 157.6(3) 6 .
O5 Cd1 N3 C8 -120.5(4) . .
O1 Cd1 N3 C8 -35.1(4) . .
N1 Cd1 N3 C9 129.3(4) . .
N2 Cd1 N3 C9 -116.4(4) 6 .
O4 Cd1 N3 C9 -42.0(4) 6 .
O5 Cd1 N3 C9 39.9(4) . .
O1 Cd1 N3 C9 125.3(4) . .
C2 N1 C4 N2 -1.5(5) . .
Cd1 N1 C4 N2 -178.7(3) . .
C2 N1 C4 C6 178.1(4) . .
Cd1 N1 C4 C6 0.9(7) . .
C3 N2 C4 N1 1.1(5) . .
Cd1 N2 C4 N1 175.6(3) 8_545 .
C3 N2 C4 C6 -178.5(4) . .
Cd1 N2 C4 C6 -3.9(8) 8_545 .
N3 Cd1 O1 C1 176.1(3) . .
N1 Cd1 O1 C1 -2.0(3) . .
N2 Cd1 O1 C1 82.8(3) 6 .
O4 Cd1 O1 C1 -59.7(6) 6 .
O5 Cd1 O1 C1 -99.9(3) . .
C9 N3 C8 N4 -0.3(5) . .
Cd1 N3 C8 N4 163.1(3) . .
C10 N4 C8 N3 0.8(5) . .
C11 N4 C8 N3 -178.1(4) . .
Cd1 O4 C5 O3 174.3(4) 8_545 .
Cd1 O4 C5 C3 -4.1(5) 8_545 .
C4 N2 C3 C2 -0.2(4) . .
Cd1 N2 C3 C2 -176.8(2) 8_545 .
C4 N2 C3 C5 178.0(4) . .
Cd1 N2 C3 C5 1.5(5) 8_545 .
O4 C5 C3 N2 1.9(6) . .
O3 C5 C3 N2 -176.7(4) . .
O4 C5 C3 C2 179.7(4) . .
O3 C5 C3 C2 1.2(7) . .
C8 N4 C10 C9 -0.9(6) . .
C11 N4 C10 C9 177.9(4) . .
C4 N1 C2 C3 1.3(4) . .
Cd1 N1 C2 C3 179.3(2) . .
C4 N1 C2 C1 -179.1(3) . .
Cd1 N1 C2 C1 -1.1(5) . .
N2 C3 C2 N1 -0.6(5) . .
C5 C3 C2 N1 -178.7(4) . .
N2 C3 C2 C1 179.8(4) . .
C5 C3 C2 C1 1.8(8) . .
Cd1 O1 C1 O2 -178.0(3) . .
Cd1 O1 C1 C2 2.2(5) . .
N1 C2 C1 O1 -0.9(6) . .
C3 C2 C1 O1 178.7(4) . .
N1 C2 C1 O2 179.3(4) . .
C3 C2 C1 O2 -1.2(7) . .
N4 C10 C9 N3 0.8(6) . .
C8 N3 C9 C10 -0.3(6) . .
Cd1 N3 C9 C10 -164.5(4) . .
C13 C12 C14 C13 -1.6(8) . 3_755
C11 C12 C14 C13 177.7(6) . 3_755
C8 N4 C11 C12 -103.9(5) . .
C10 N4 C11 C12 77.5(6) . .
C14 C12 C11 N4 -99.5(6) . .
C13 C12 C11 N4 79.8(6) . .
C14 C12 C13 C14 3.1(8) . 3_755
C11 C12 C13 C14 -176.3(6) . 3_755
N1 C4 C6 C7A -104.5(9) . .
N2 C4 C6 C7A 75.1(9) . .
N1 C4 C6 C7B -162.2(10) . .
N2 C4 C6 C7B 17.3(11) . .
